data_1518717
loop_
_publ_author_name
'Carrillo, Josu\'e Ayuso'
'Ingleson, Michael J.'
'Turner, Michael L.'

_publ_section_title
;
 Thienyl MIDA Boronate Esters as Highly Effective Monomers for
 Suzuki--Miyaura Polymerization Reactions
;
_journal_issue 4
_journal_name_full Macromolecules
_journal_page_first 979
_journal_paper_doi 10.1021/ma502542g
_journal_volume 48
_journal_year 2015
_chemical_formula_moiety 'C15 H21 B Br N O4 S, C3 H6 O'
_chemical_formula_sum 'C18 H27 B Br N O5 S'
_chemical_formula_weight 460.18
_chemical_name_systematic
;
 ?
;
_space_group_crystal_system triclinic
_space_group_IT_number 2
_space_group_name_Hall '-P 1'
_space_group_name_H-M_alt 'P -1'
_symmetry_space_group_name_Hall '-P 1'
_symmetry_space_group_name_H-M 'P -1'
_atom_sites_solution_hydrogens geom
_atom_sites_solution_primary iterative
_audit_creation_date 2014-10-22
_audit_creation_method
;
Olex2 1.2
(compiled 2014.09.19 svn.r3010 for OlexSys, GUI svn.r4874)
;
_cell_angle_alpha 90.88(3)
_cell_angle_beta 99.38(3)
_cell_angle_gamma 91.32(3)
_cell_formula_units_Z 4
_cell_length_a 9.4830(19)
_cell_length_b 13.115(3)
_cell_length_c 17.336(4)
_cell_measurement_reflns_used 4108
_cell_measurement_temperature 150.02(10)
_cell_measurement_theta_max 28.0710
_cell_measurement_theta_min 3.4800
_cell_volume 2126.3(8)
_computing_cell_refinement
;
CrysAlisPro, Agilent Technologies,
Version 1.171.36.24 (release 03-12-2012 CrysAlis171 .NET)
(compiled Dec  3 2012,18:21:49)
;
_computing_data_collection
;
CrysAlisPro, Agilent Technologies,
Version 1.171.36.24 (release 03-12-2012 CrysAlis171 .NET)
(compiled Dec  3 2012,18:21:49)
;
_computing_data_reduction
;
CrysAlisPro, Agilent Technologies,
Version 1.171.36.24 (release 03-12-2012 CrysAlis171 .NET)
(compiled Dec  3 2012,18:21:49)
;
_computing_molecular_graphics 'Olex2 (Dolomanov et al., 2009)'
_computing_publication_material 'Olex2 (Dolomanov et al., 2009)'
_computing_structure_refinement 'ShelXL (Sheldrick, 2008)'
_computing_structure_solution 'olex2.solve (Bourhis et al., 2013)'
_diffrn_ambient_temperature 150.02(10)
_diffrn_detector_area_resol_mean 8.0714
_diffrn_measured_fraction_theta_full 0.896
_diffrn_measured_fraction_theta_max 0.994
_diffrn_measurement_details
;
  1 omega  -12.00   93.00   1.0000   15.0000
omega____ theta____ kappa____ phi______ frames
    -       21.3360   77.0000  120.0000 105

  2 omega  -12.00   93.00   1.0000   15.0000
omega____ theta____ kappa____ phi______ frames
    -       21.3360   77.0000 -120.0000 105

  3 omega  -12.00   93.00   1.0000   15.0000
omega____ theta____ kappa____ phi______ frames
    -       21.3360   77.0000    0.0000 105
;
_diffrn_measurement_device_type 'SuperNova, Single source at offset), Eos'
_diffrn_measurement_method '\w scans'
_diffrn_orient_matrix_UB_11 0.0725324000
_diffrn_orient_matrix_UB_12 0.0042368000
_diffrn_orient_matrix_UB_13 -0.0052272000
_diffrn_orient_matrix_UB_21 0.0211702000
_diffrn_orient_matrix_UB_22 0.0068878000
_diffrn_orient_matrix_UB_23 0.0409461000
_diffrn_orient_matrix_UB_31 0.0064797000
_diffrn_orient_matrix_UB_32 -0.0535012000
_diffrn_orient_matrix_UB_33 0.0040467000
_diffrn_radiation_monochromator mirror
_diffrn_radiation_type MoK\a
_diffrn_radiation_wavelength 0.71073
_diffrn_reflns_av_R_equivalents 0.0768
_diffrn_reflns_av_unetI/netI 0.1253
_diffrn_reflns_Laue_measured_fraction_full 0.896
_diffrn_reflns_Laue_measured_fraction_max 0.994
_diffrn_reflns_limit_h_max 10
_diffrn_reflns_limit_h_min -11
_diffrn_reflns_limit_k_max 15
_diffrn_reflns_limit_k_min -6
_diffrn_reflns_limit_l_max 20
_diffrn_reflns_limit_l_min -20
_diffrn_reflns_number 10504
_diffrn_reflns_point_group_measured_fraction_full 0.896
_diffrn_reflns_point_group_measured_fraction_max 0.994
_diffrn_reflns_theta_full 26.000
_diffrn_reflns_theta_max 25.027
_diffrn_reflns_theta_min 3.110
_diffrn_source 'SuperNova (Mo) X-ray Source'
_exptl_absorpt_coefficient_mu 2.059
_exptl_absorpt_correction_T_max 1.00000
_exptl_absorpt_correction_T_min 0.62874
_exptl_absorpt_correction_type multi-scan
_exptl_absorpt_process_details
;
CrysAlisPro, Agilent Technologies,
Version 1.171.36.24 (release 03-12-2012 CrysAlis171 .NET)
(compiled Dec  3 2012,18:21:49)
Empirical absorption correction using spherical harmonics,
 implemented in SCALE3 ABSPACK scaling algorithm.
;
_exptl_crystal_colour colourless
_exptl_crystal_colour_primary colourless
_exptl_crystal_density_diffrn 1.438
_exptl_crystal_description block
_exptl_crystal_F_000 952
_exptl_crystal_size_max 0.3
_exptl_crystal_size_mid 0.3
_exptl_crystal_size_min 0.2
_refine_diff_density_max 1.913
_refine_diff_density_min -0.774
_refine_diff_density_rms 0.149
_refine_ls_extinction_method none
_refine_ls_goodness_of_fit_ref 1.112
_refine_ls_hydrogen_treatment constr
_refine_ls_matrix_type full
_refine_ls_number_parameters 495
_refine_ls_number_reflns 7483
_refine_ls_number_restraints 0
_refine_ls_restrained_S_all 1.112
_refine_ls_R_factor_all 0.1290
_refine_ls_R_factor_gt 0.1028
_refine_ls_shift/su_max 0.000
_refine_ls_shift/su_mean 0.000
_refine_ls_structure_factor_coef Fsqd
_refine_ls_weighting_details
;
 w=1/[\s^2^(Fo^2^)+(0.0804P)^2^+19.9375P]
 where P=(Fo^2^+2Fc^2^)/3
;
_refine_ls_weighting_scheme calc
_refine_ls_wR_factor_gt 0.2505
_refine_ls_wR_factor_ref 0.2668
_reflns_Friedel_coverage 0.000
_reflns_number_gt 5384
_reflns_number_total 7483
_reflns_threshold_expression 'I > 2\s(I)'
_cod_data_source_file ma502542g_si_002.cif
_cod_data_source_block amji170_refinalise
_cod_depositor_comments 'Adding full bibliography for 1518717.cif.'
_cod_database_code 1518717
_shelxl_version_number 2013-2
_chemical_oxdiff_formula 'C16 H21 N1 O4 B1 Br1 S1'
_shelx_space_group_comment
;
The symmetry employed for this shelxl refinement is uniquely defined
by the following loop, which should always be used as a source of
symmetry information in preference to the above space-group names.
They are only intended as comments.
;
_reflns_odcompleteness_completeness 98.87
_reflns_odcompleteness_iscentric 1
_reflns_odcompleteness_theta 26.32
_olex2_refinement_description
;
1. Fixed Uiso
 At 1.2 times of:
  All C(H) groups, All C(H,H) groups
 At 1.5 times of:
  All C(H,H,H) groups
2.a Secondary CH2 refined with riding coordinates:
 C20(H20A,H20B), C21(H21A,H21B), C22(H22A,H22B), C23(H23A,H23B), C24(H24A,
 H24B), C29(H29A,H29B), C35(H35A,H35B), C36(H36A,H36B), C41(H41A,H41B),
 C42(H42A,H42B), C45(H45A,H45B), C46(H46A,H46B), C49(H49A,H49B), C54(H54A,H54B)
2.b Aromatic/amide H refined with riding coordinates:
 C19(H19), C44(H44)
2.c Idealised Me refined as rotating group:
 C28(H28A,H28B,H28C), C30(H30A,H30B,H30C), C32(H32A,H32B,H32C), C43(H43A,H43B,
 H43C), C47(H47A,H47B,H47C), C52(H52A,H52B,H52C), C1(H1A,H1B,H1C), C2(H2A,H2B,
 H2C)
;
_olex2_submission_special_instructions 'No special instructions were received'

loop_
_space_group_symop_operation_xyz
'x, y, z'
'-x, -y, -z'

loop_
_atom_site_label
_atom_site_type_symbol
_atom_site_fract_x
_atom_site_fract_y
_atom_site_fract_z
_atom_site_U_iso_or_equiv
_atom_site_adp_type
_atom_site_occupancy
_atom_site_site_symmetry_order
_atom_site_calc_flag
_atom_site_refinement_flags_posn
Br1 Br 0.05419(11) 0.16640(8) 0.93281(6) 0.0352(3) Uani 1 1 d .
Br2 Br 0.69516(10) 0.68256(9) 0.93488(6) 0.0376(3) Uani 1 1 d .
S3 S 0.4719(2) 0.70545(19) 0.78554(14) 0.0292(6) Uani 1 1 d .
S4 S 0.2207(2) 0.20105(18) 0.79439(14) 0.0287(5) Uani 1 1 d .
O5 O 0.4705(6) 0.0408(5) 0.6686(4) 0.0281(15) Uani 1 1 d .
O6 O 0.1309(6) 0.5431(5) 0.6650(4) 0.0322(16) Uani 1 1 d .
O7 O 0.4864(7) 0.3545(5) 0.6095(4) 0.0321(15) Uani 1 1 d .
O8 O 0.0914(7) 0.8490(5) 0.5978(4) 0.0349(16) Uani 1 1 d .
O9 O 0.4386(6) 0.2241(5) 0.6831(4) 0.0274(14) Uani 1 1 d .
N10 N 0.2788(8) 0.6212(6) 0.5814(4) 0.0243(16) Uani 1 1 d .
N11 N 0.2827(7) 0.1246(6) 0.5849(4) 0.0227(16) Uani 1 1 d .
O12 O 0.0483(8) 0.4084(6) 0.5908(4) 0.0437(19) Uani 1 1 d .
O13 O 0.1839(6) 0.7254(5) 0.6759(4) 0.0275(14) Uani 1 1 d .
O14 O -0.2798(9) 0.1488(6) 0.5894(5) 0.047(2) Uani 1 1 d .
O15 O -0.1853(10) -0.3508(6) 0.5874(5) 0.053(2) Uani 1 1 d .
C16 C 0.1252(10) 0.4831(7) 0.6029(6) 0.031(2) Uani 1 1 d .
O17 O 0.5015(8) -0.0915(5) 0.5913(5) 0.0431(19) Uani 1 1 d .
C18 C 0.1460(9) 0.7676(7) 0.6074(6) 0.028(2) Uani 1 1 d .
C19 C 0.2396(10) 0.0121(7) 0.7713(5) 0.029(2) Uani 1 1 d .
H19 H 0.2625 -0.0516 0.7504 0.035 Uiso 1 1 calc R
C20 C 0.2336(10) 0.5174(7) 0.5524(6) 0.030(2) Uani 1 1 d .
H20A H 0.3161 0.4716 0.5584 0.036 Uiso 1 1 calc R
H20B H 0.1896 0.5181 0.4966 0.036 Uiso 1 1 calc R
C21 C 0.3051(10) 0.0215(7) 0.5531(6) 0.028(2) Uani 1 1 d .
H21A H 0.3209 0.0253 0.4981 0.034 Uiso 1 1 calc R
H21B H 0.2215 -0.0242 0.5554 0.034 Uiso 1 1 calc R
C22 C 0.1387(12) -0.3619(8) 0.8794(7) 0.041(3) Uani 1 1 d .
H22A H 0.1122 -0.3699 0.8220 0.050 Uiso 1 1 calc R
H22B H 0.2438 -0.3675 0.8924 0.050 Uiso 1 1 calc R
C23 C 0.0985(11) -0.2556(8) 0.9033(6) 0.036(2) Uani 1 1 d .
H23A H -0.0070 -0.2510 0.8925 0.043 Uiso 1 1 calc R
H23B H 0.1291 -0.2463 0.9604 0.043 Uiso 1 1 calc R
C24 C 0.3607(10) 0.2065(7) 0.5494(6) 0.028(2) Uani 1 1 d .
H24A H 0.2931 0.2476 0.5139 0.034 Uiso 1 1 calc R
H24B H 0.4305 0.1768 0.5194 0.034 Uiso 1 1 calc R
C25 C 0.1628(9) 0.0193(7) 0.8349(6) 0.027(2) Uani 1 1 d .
C26 C 0.1473(9) 0.1180(8) 0.8531(5) 0.027(2) Uani 1 1 d .
C27 C 0.2782(9) 0.1020(7) 0.7422(5) 0.025(2) Uani 1 1 d .
C28 C 0.4304(10) 0.6453(8) 0.5756(6) 0.034(2) Uani 1 1 d .
H28A H 0.4433 0.6415 0.5207 0.051 Uiso 1 1 calc GR
H28B H 0.4921 0.5961 0.6058 0.051 Uiso 1 1 calc GR
H28C H 0.4559 0.7143 0.5966 0.051 Uiso 1 1 calc GR
C29 C 0.1842(10) 0.7012(7) 0.5424(6) 0.029(2) Uani 1 1 d .
H29A H 0.0971 0.6696 0.5111 0.035 Uiso 1 1 calc R
H29B H 0.2350 0.7419 0.5073 0.035 Uiso 1 1 calc R
C30 C 0.1266(10) 0.1467(8) 0.5775(6) 0.034(2) Uani 1 1 d .
H30A H 0.0825 0.1421 0.5223 0.052 Uiso 1 1 calc GR
H30B H 0.1152 0.2155 0.5980 0.052 Uiso 1 1 calc GR
H30C H 0.0800 0.0968 0.6072 0.052 Uiso 1 1 calc GR
C31 C -0.2194(10) 0.1497(8) 0.6577(6) 0.035(2) Uani 1 1 d .
C32 C 0.6285(16) -0.0340(10) 0.8924(9) 0.069(4) Uani 1 1 d .
H32A H 0.5751 -0.0902 0.9119 0.104 Uiso 1 1 calc GR
H32B H 0.7313 -0.0445 0.9072 0.104 Uiso 1 1 calc GR
H32C H 0.6040 -0.0320 0.8353 0.104 Uiso 1 1 calc GR
C33 C 0.5582(9) 0.6278(8) 0.8550(6) 0.030(2) Uani 1 1 d .
C34 C 0.4355(9) 0.2708(7) 0.6161(6) 0.027(2) Uani 1 1 d .
C35 C 0.5863(13) 0.2545(9) 0.9206(7) 0.050(3) Uani 1 1 d .
H35A H 0.6517 0.2667 0.9707 0.060 Uiso 1 1 calc R
H35B H 0.4881 0.2464 0.9326 0.060 Uiso 1 1 calc R
C36 C 0.1631(11) -0.1688(7) 0.8620(6) 0.034(2) Uani 1 1 d .
H36A H 0.2678 -0.1660 0.8798 0.040 Uiso 1 1 calc R
H36B H 0.1461 -0.1838 0.8051 0.040 Uiso 1 1 calc R
C37 C 0.3687(9) 0.6055(7) 0.7400(6) 0.028(2) Uani 1 1 d .
C38 C -0.1905(10) -0.3461(8) 0.6569(6) 0.035(2) Uani 1 1 d .
C39 C 0.4372(10) -0.0163(8) 0.6053(6) 0.032(2) Uani 1 1 d .
C40 C 0.5111(11) 0.5298(8) 0.8476(6) 0.035(2) Uani 1 1 d .
C41 C 0.1045(12) -0.0669(8) 0.8763(7) 0.041(3) Uani 1 1 d .
H41A H -0.0006 -0.0707 0.8602 0.050 Uiso 1 1 calc R
H41B H 0.1240 -0.0515 0.9332 0.050 Uiso 1 1 calc R
C42 C 0.0703(12) -0.4479(9) 0.9170(7) 0.048(3) Uani 1 1 d .
H42A H 0.1084 -0.4467 0.9737 0.057 Uiso 1 1 calc R
H42B H -0.0339 -0.4371 0.9109 0.057 Uiso 1 1 calc R
C43 C 0.0948(14) -0.5503(9) 0.8835(8) 0.051(3) Uani 1 1 d .
H43A H 0.0531 -0.5533 0.8279 0.077 Uiso 1 1 calc GR
H43B H 0.0496 -0.6032 0.9113 0.077 Uiso 1 1 calc GR
H43C H 0.1977 -0.5616 0.8893 0.077 Uiso 1 1 calc GR
C44 C 0.4011(10) 0.5184(8) 0.7793(6) 0.031(2) Uani 1 1 d .
H44 H 0.3551 0.4547 0.7633 0.038 Uiso 1 1 calc R
C45 C 0.5928(12) 0.3476(9) 0.8696(6) 0.043(3) Uani 1 1 d .
H45A H 0.6920 0.3577 0.8597 0.051 Uiso 1 1 calc R
H45B H 0.5309 0.3341 0.8185 0.051 Uiso 1 1 calc R
C46 C 0.5463(15) 0.4446(9) 0.9051(7) 0.053(3) Uani 1 1 d .
H46A H 0.6236 0.4690 0.9472 0.064 Uiso 1 1 calc R
H46B H 0.4610 0.4288 0.9294 0.064 Uiso 1 1 calc R
C47 C -0.2104(13) -0.4414(10) 0.7025(8) 0.056(3) Uani 1 1 d .
H47A H -0.1231 -0.4529 0.7398 0.084 Uiso 1 1 calc GR
H47B H -0.2303 -0.5000 0.6663 0.084 Uiso 1 1 calc GR
H47C H -0.2908 -0.4329 0.7309 0.084 Uiso 1 1 calc GR
B48 B 0.2429(10) 0.6252(8) 0.6708(6) 0.024(2) Uani 1 1 d .
C49 C 0.5898(16) 0.0665(9) 0.9279(8) 0.058(3) Uani 1 1 d .
H49A H 0.4859 0.0651 0.9297 0.069 Uiso 1 1 calc R
H49B H 0.6408 0.0728 0.9824 0.069 Uiso 1 1 calc R
C52 C -0.1779(12) 0.0553(10) 0.6991(8) 0.056(3) Uani 1 1 d .
H52A H -0.1997 -0.0032 0.6630 0.084 Uiso 1 1 calc GR
H52B H -0.2312 0.0477 0.7427 0.084 Uiso 1 1 calc GR
H52C H -0.0752 0.0585 0.7194 0.084 Uiso 1 1 calc GR
B53 B 0.3686(10) 0.1233(8) 0.6754(6) 0.025(2) Uani 1 1 d .
C54 C 0.6254(12) 0.1581(9) 0.8842(7) 0.048(3) Uani 1 1 d .
H54A H 0.7293 0.1601 0.8824 0.058 Uiso 1 1 calc R
H54B H 0.5741 0.1525 0.8298 0.058 Uiso 1 1 calc R
C1 C -0.1863(12) 0.2491(10) 0.7005(8) 0.054(3) Uani 1 1 d .
H1A H -0.2354 0.3037 0.6697 0.081 Uiso 1 1 calc GR
H1B H -0.0828 0.2629 0.7085 0.081 Uiso 1 1 calc GR
H1C H -0.2187 0.2460 0.7513 0.081 Uiso 1 1 calc GR
C2 C -0.1765(13) -0.2480(10) 0.6986(8) 0.055(3) Uani 1 1 d .
H2A H -0.2694 -0.2151 0.6914 0.082 Uiso 1 1 calc GR
H2B H -0.1068 -0.2042 0.6780 0.082 Uiso 1 1 calc GR
H2C H -0.1440 -0.2587 0.7544 0.082 Uiso 1 1 calc GR

loop_
_atom_site_aniso_label
_atom_site_aniso_U_11
_atom_site_aniso_U_22
_atom_site_aniso_U_33
_atom_site_aniso_U_23
_atom_site_aniso_U_13
_atom_site_aniso_U_12
Br1 0.0336(5) 0.0361(6) 0.0392(6) -0.0117(4) 0.0181(4) -0.0038(4)
Br2 0.0262(5) 0.0435(7) 0.0389(6) -0.0080(5) -0.0062(4) -0.0024(4)
S3 0.0228(11) 0.0284(13) 0.0347(13) -0.0066(10) 0.0007(9) -0.0017(10)
S4 0.0267(12) 0.0254(12) 0.0358(13) -0.0062(10) 0.0111(10) -0.0007(10)
O5 0.024(3) 0.027(4) 0.036(4) -0.001(3) 0.011(3) 0.006(3)
O6 0.019(3) 0.039(4) 0.038(4) -0.006(3) 0.004(3) -0.005(3)
O7 0.034(4) 0.023(4) 0.040(4) 0.001(3) 0.011(3) -0.004(3)
O8 0.029(4) 0.023(4) 0.050(4) -0.002(3) -0.002(3) 0.002(3)
O9 0.023(3) 0.029(4) 0.031(4) -0.006(3) 0.005(3) -0.002(3)
N10 0.025(4) 0.023(4) 0.024(4) -0.002(3) 0.002(3) -0.003(3)
N11 0.018(4) 0.022(4) 0.028(4) -0.001(3) 0.004(3) 0.002(3)
O12 0.042(4) 0.034(4) 0.050(5) -0.001(4) -0.004(3) -0.017(4)
O13 0.024(3) 0.030(4) 0.028(4) -0.002(3) 0.002(3) 0.002(3)
O14 0.054(5) 0.048(5) 0.041(5) -0.001(4) 0.012(4) -0.003(4)
O15 0.076(6) 0.046(5) 0.035(5) -0.001(4) -0.001(4) 0.011(4)
C16 0.034(5) 0.018(5) 0.037(6) 0.006(4) -0.008(4) -0.002(4)
O17 0.050(4) 0.029(4) 0.055(5) -0.003(3) 0.022(4) 0.013(4)
C18 0.019(4) 0.029(5) 0.034(5) -0.002(4) -0.003(4) -0.002(4)
C19 0.032(5) 0.024(5) 0.031(5) -0.007(4) 0.007(4) 0.005(4)
C20 0.031(5) 0.025(5) 0.032(5) -0.003(4) 0.001(4) 0.000(4)
C21 0.030(5) 0.019(5) 0.036(5) -0.008(4) 0.008(4) -0.006(4)
C22 0.039(6) 0.042(7) 0.046(7) -0.007(5) 0.015(5) 0.004(5)
C23 0.042(6) 0.034(6) 0.036(6) -0.003(5) 0.019(5) -0.007(5)
C24 0.029(5) 0.024(5) 0.033(5) 0.002(4) 0.012(4) -0.003(4)
C25 0.021(4) 0.026(5) 0.034(5) 0.003(4) 0.010(4) -0.001(4)
C26 0.018(4) 0.036(6) 0.029(5) -0.007(4) 0.006(4) -0.001(4)
C27 0.019(4) 0.027(5) 0.029(5) -0.006(4) 0.006(4) 0.002(4)
C28 0.028(5) 0.044(6) 0.032(5) -0.002(5) 0.013(4) -0.008(5)
C29 0.035(5) 0.020(5) 0.032(5) -0.003(4) 0.002(4) 0.000(4)
C30 0.023(5) 0.041(6) 0.038(6) -0.003(5) 0.002(4) 0.004(4)
C31 0.022(5) 0.043(6) 0.044(7) -0.003(5) 0.016(4) -0.003(4)
C32 0.076(10) 0.046(8) 0.085(11) -0.002(7) 0.011(8) 0.012(7)
C33 0.018(4) 0.032(6) 0.039(6) -0.009(4) 0.002(4) -0.002(4)
C34 0.024(5) 0.022(5) 0.038(6) -0.005(4) 0.008(4) 0.003(4)
C35 0.052(7) 0.054(8) 0.045(7) -0.009(6) 0.011(5) -0.010(6)
C36 0.035(5) 0.024(5) 0.044(6) 0.006(4) 0.016(5) 0.000(4)
C37 0.022(4) 0.027(5) 0.032(5) -0.007(4) 0.000(4) -0.004(4)
C38 0.021(5) 0.040(6) 0.043(7) 0.007(5) 0.002(4) 0.004(4)
C39 0.034(5) 0.025(5) 0.039(6) 0.002(4) 0.011(4) -0.003(4)
C40 0.036(5) 0.028(5) 0.038(6) 0.000(4) -0.008(4) 0.007(4)
C41 0.038(6) 0.039(6) 0.052(7) -0.001(5) 0.021(5) 0.005(5)
C42 0.042(6) 0.049(7) 0.058(8) -0.002(6) 0.023(5) 0.003(6)
C43 0.057(7) 0.034(6) 0.063(8) 0.006(6) 0.007(6) 0.006(6)
C44 0.029(5) 0.028(5) 0.033(5) -0.010(4) -0.006(4) -0.005(4)
C45 0.048(6) 0.041(7) 0.038(6) -0.002(5) 0.007(5) 0.006(5)
C46 0.076(9) 0.031(6) 0.047(7) 0.005(5) -0.009(6) 0.001(6)
C47 0.050(7) 0.055(8) 0.069(9) 0.013(7) 0.029(6) 0.010(6)
B48 0.017(5) 0.029(6) 0.029(6) -0.003(5) 0.008(4) -0.001(4)
C49 0.078(9) 0.034(7) 0.061(8) 0.005(6) 0.010(7) 0.007(6)
C52 0.033(6) 0.052(8) 0.081(10) 0.001(7) 0.003(6) 0.007(6)
B53 0.017(5) 0.027(6) 0.031(6) -0.006(5) 0.004(4) 0.003(4)
C54 0.039(6) 0.043(7) 0.062(8) 0.012(6) 0.008(6) 0.006(5)
C1 0.034(6) 0.059(8) 0.067(8) -0.012(7) 0.006(6) -0.003(6)
C2 0.042(7) 0.063(9) 0.060(8) -0.015(7) 0.019(6) -0.016(6)

loop_
_atom_type_symbol
_atom_type_description
_atom_type_scat_dispersion_real
_atom_type_scat_dispersion_imag
_atom_type_scat_source
C C 0.0033 0.0016 'International Tables Vol C Tables 4.2.6.8 and 6.1.1.4'
H H 0.0000 0.0000 'International Tables Vol C Tables 4.2.6.8 and 6.1.1.4'
B B 0.0013 0.0007 'International Tables Vol C Tables 4.2.6.8 and 6.1.1.4'
Br Br -0.2901 2.4595 'International Tables Vol C Tables 4.2.6.8 and 6.1.1.4'
N N 0.0061 0.0033 'International Tables Vol C Tables 4.2.6.8 and 6.1.1.4'
O O 0.0106 0.0060 'International Tables Vol C Tables 4.2.6.8 and 6.1.1.4'
S S 0.1246 0.1234 'International Tables Vol C Tables 4.2.6.8 and 6.1.1.4'

loop_
_geom_angle_atom_site_label_1
_geom_angle_atom_site_label_2
_geom_angle_atom_site_label_3
_geom_angle
C33 S3 C37 92.1(5)
C26 S4 C27 91.6(5)
C39 O5 B53 114.0(7)
C16 O6 B48 113.6(8)
C34 O9 B53 113.7(7)
C20 N10 C28 112.5(7)
C20 N10 C29 112.7(7)
C20 N10 B48 104.4(7)
C28 N10 C29 110.3(8)
C28 N10 B48 114.3(7)
C29 N10 B48 102.1(7)
C21 N11 C24 112.7(7)
C21 N11 C30 111.4(7)
C21 N11 B53 104.0(7)
C24 N11 C30 111.0(7)
C24 N11 B53 102.6(7)
C30 N11 B53 114.7(7)
C18 O13 B48 113.5(7)
O6 C16 C20 111.1(8)
O12 C16 O6 123.5(10)
O12 C16 C20 125.3(10)
O8 C18 O13 124.7(9)
O8 C18 C29 124.3(9)
O13 C18 C29 111.0(8)
C25 C19 H19 122.1
C27 C19 H19 122.1
C27 C19 C25 115.8(8)
N10 C20 C16 104.7(7)
N10 C20 H20A 110.8
N10 C20 H20B 110.8
C16 C20 H20A 110.8
C16 C20 H20B 110.8
H20A C20 H20B 108.9
N11 C21 H21A 110.8
N11 C21 H21B 110.8
N11 C21 C39 104.8(7)
H21A C21 H21B 108.9
C39 C21 H21A 110.8
C39 C21 H21B 110.8
H22A C22 H22B 107.5
C23 C22 H22A 108.5
C23 C22 H22B 108.5
C42 C22 H22A 108.5
C42 C22 H22B 108.5
C42 C22 C23 115.0(9)
C22 C23 H23A 108.6
C22 C23 H23B 108.6
H23A C23 H23B 107.6
C36 C23 C22 114.7(8)
C36 C23 H23A 108.6
C36 C23 H23B 108.6
N11 C24 H24A 110.5
N11 C24 H24B 110.5
N11 C24 C34 105.9(8)
H24A C24 H24B 108.7
C34 C24 H24A 110.5
C34 C24 H24B 110.5
C19 C25 C41 126.9(9)
C26 C25 C19 109.6(8)
C26 C25 C41 123.4(9)
S4 C26 Br1 120.7(6)
C25 C26 Br1 125.7(7)
C25 C26 S4 113.6(7)
C19 C27 S4 109.4(7)
C19 C27 B53 129.7(8)
B53 C27 S4 120.8(7)
N10 C28 H28A 109.5
N10 C28 H28B 109.5
N10 C28 H28C 109.5
H28A C28 H28B 109.5
H28A C28 H28C 109.5
H28B C28 H28C 109.5
N10 C29 C18 105.9(8)
N10 C29 H29A 110.5
N10 C29 H29B 110.5
C18 C29 H29A 110.5
C18 C29 H29B 110.5
H29A C29 H29B 108.7
N11 C30 H30A 109.5
N11 C30 H30B 109.5
N11 C30 H30C 109.5
H30A C30 H30B 109.5
H30A C30 H30C 109.5
H30B C30 H30C 109.5
O14 C31 C52 122.0(11)
O14 C31 C1 119.5(11)
C52 C31 C1 118.5(11)
H32A C32 H32B 109.5
H32A C32 H32C 109.5
H32B C32 H32C 109.5
C49 C32 H32A 109.5
C49 C32 H32B 109.5
C49 C32 H32C 109.5
S3 C33 Br2 120.0(6)
C40 C33 Br2 126.1(8)
C40 C33 S3 113.8(7)
O7 C34 O9 124.4(9)
O7 C34 C24 124.3(9)
O9 C34 C24 111.2(8)
H35A C35 H35B 107.7
C45 C35 H35A 108.8
C45 C35 H35B 108.8
C54 C35 H35A 108.8
C54 C35 H35B 108.8
C54 C35 C45 113.9(10)
C23 C36 H36A 108.8
C23 C36 H36B 108.8
H36A C36 H36B 107.7
C41 C36 C23 113.9(8)
C41 C36 H36A 108.8
C41 C36 H36B 108.8
C44 C37 S3 109.8(7)
C44 C37 B48 129.0(9)
B48 C37 S3 120.6(7)
O15 C38 C47 121.1(11)
O15 C38 C2 120.6(11)
C2 C38 C47 118.3(11)
O5 C39 C21 111.4(8)
O17 C39 O5 124.1(9)
O17 C39 C21 124.4(9)
C33 C40 C44 109.3(9)
C33 C40 C46 127.9(10)
C44 C40 C46 122.2(10)
C25 C41 C36 115.2(8)
C25 C41 H41A 108.5
C25 C41 H41B 108.5
C36 C41 H41A 108.5
C36 C41 H41B 108.5
H41A C41 H41B 107.5
C22 C42 H42A 108.9
C22 C42 H42B 108.9
H42A C42 H42B 107.7
C43 C42 C22 113.4(10)
C43 C42 H42A 108.9
C43 C42 H42B 108.9
C42 C43 H43A 109.5
C42 C43 H43B 109.5
C42 C43 H43C 109.5
H43A C43 H43B 109.5
H43A C43 H43C 109.5
H43B C43 H43C 109.5
C37 C44 C40 114.9(9)
C37 C44 H44 122.5
C40 C44 H44 122.5
C35 C45 H45A 108.8
C35 C45 H45B 108.8
H45A C45 H45B 107.7
C46 C45 C35 113.7(10)
C46 C45 H45A 108.8
C46 C45 H45B 108.8
C40 C46 H46A 108.7
C40 C46 H46B 108.7
C45 C46 C40 114.4(10)
C45 C46 H46A 108.7
C45 C46 H46B 108.7
H46A C46 H46B 107.6
C38 C47 H47A 109.5
C38 C47 H47B 109.5
C38 C47 H47C 109.5
H47A C47 H47B 109.5
H47A C47 H47C 109.5
H47B C47 H47C 109.5
O6 B48 N10 100.2(7)
O6 B48 C37 111.0(8)
O13 B48 O6 111.9(7)
O13 B48 N10 102.7(7)
O13 B48 C37 112.5(8)
C37 B48 N10 117.8(7)
C32 C49 H49A 108.8
C32 C49 H49B 108.8
H49A C49 H49B 107.7
C54 C49 C32 113.8(12)
C54 C49 H49A 108.8
C54 C49 H49B 108.8
C31 C52 H52A 109.5
C31 C52 H52B 109.5
C31 C52 H52C 109.5
H52A C52 H52B 109.5
H52A C52 H52C 109.5
H52B C52 H52C 109.5
O5 B53 N11 100.3(7)
O5 B53 C27 111.6(8)
O9 B53 O5 112.3(7)
O9 B53 N11 101.6(8)
O9 B53 C27 112.6(8)
C27 B53 N11 117.6(7)
C35 C54 C49 112.2(11)
C35 C54 H54A 109.2
C35 C54 H54B 109.2
C49 C54 H54A 109.2
C49 C54 H54B 109.2
H54A C54 H54B 107.9
C31 C1 H1A 109.5
C31 C1 H1B 109.5
C31 C1 H1C 109.5
H1A C1 H1B 109.5
H1A C1 H1C 109.5
H1B C1 H1C 109.5
C38 C2 H2A 109.5
C38 C2 H2B 109.5
C38 C2 H2C 109.5
H2A C2 H2B 109.5
H2A C2 H2C 109.5
H2B C2 H2C 109.5

loop_
_geom_bond_atom_site_label_1
_geom_bond_atom_site_label_2
_geom_bond_distance
Br1 C26 1.867(9)
Br2 C33 1.860(9)
S3 C33 1.706(10)
S3 C37 1.720(9)
S4 C26 1.714(10)
S4 C27 1.720(9)
O5 C39 1.310(12)
O5 B53 1.483(11)
O6 C16 1.317(12)
O6 B48 1.486(12)
O7 C34 1.203(11)
O8 C18 1.199(11)
O9 C34 1.318(12)
O9 B53 1.460(13)
N10 C20 1.473(12)
N10 C28 1.485(11)
N10 C29 1.493(12)
N10 B48 1.640(12)
N11 C21 1.485(11)
N11 C24 1.487(11)
N11 C30 1.500(11)
N11 B53 1.647(12)
O12 C16 1.203(12)
O13 C18 1.318(11)
O13 B48 1.447(12)
O14 C31 1.229(12)
O15 C38 1.214(13)
C16 C20 1.520(14)
O17 C39 1.213(12)
C18 C29 1.509(13)
C19 H19 0.9500
C19 C25 1.420(13)
C19 C27 1.355(14)
C20 H20A 0.9900
C20 H20B 0.9900
C21 H21A 0.9900
C21 H21B 0.9900
C21 C39 1.519(14)
C22 H22A 0.9900
C22 H22B 0.9900
C22 C23 1.523(14)
C22 C42 1.498(16)
C23 H23A 0.9900
C23 H23B 0.9900
C23 C36 1.522(14)
C24 H24A 0.9900
C24 H24B 0.9900
C24 C34 1.492(13)
C25 C26 1.345(13)
C25 C41 1.491(14)
C27 B53 1.573(14)
C28 H28A 0.9800
C28 H28B 0.9800
C28 H28C 0.9800
C29 H29A 0.9900
C29 H29B 0.9900
C30 H30A 0.9800
C30 H30B 0.9800
C30 H30C 0.9800
C31 C52 1.470(16)
C31 C1 1.491(15)
C32 H32A 0.9800
C32 H32B 0.9800
C32 H32C 0.9800
C32 C49 1.525(17)
C33 C40 1.348(14)
C35 H35A 0.9900
C35 H35B 0.9900
C35 C45 1.525(17)
C35 C54 1.486(16)
C36 H36A 0.9900
C36 H36B 0.9900
C36 C41 1.492(14)
C37 C44 1.355(14)
C37 B48 1.576(13)
C38 C47 1.514(16)
C38 C2 1.459(16)
C40 C44 1.448(13)
C40 C46 1.516(15)
C41 H41A 0.9900
C41 H41B 0.9900
C42 H42A 0.9900
C42 H42B 0.9900
C42 C43 1.493(16)
C43 H43A 0.9800
C43 H43B 0.9800
C43 H43C 0.9800
C44 H44 0.9500
C45 H45A 0.9900
C45 H45B 0.9900
C45 C46 1.510(15)
C46 H46A 0.9900
C46 H46B 0.9900
C47 H47A 0.9800
C47 H47B 0.9800
C47 H47C 0.9800
C49 H49A 0.9900
C49 H49B 0.9900
C49 C54 1.490(17)
C52 H52A 0.9800
C52 H52B 0.9800
C52 H52C 0.9800
C54 H54A 0.9900
C54 H54B 0.9900
C1 H1A 0.9800
C1 H1B 0.9800
C1 H1C 0.9800
C2 H2A 0.9800
C2 H2B 0.9800
C2 H2C 0.9800

loop_
_geom_torsion_atom_site_label_1
_geom_torsion_atom_site_label_2
_geom_torsion_atom_site_label_3
_geom_torsion_atom_site_label_4
_geom_torsion
Br2 C33 C40 C44 178.0(7)
Br2 C33 C40 C46 6.4(17)
S3 C33 C40 C44 1.9(12)
S3 C33 C40 C46 -169.7(10)
S3 C37 C44 C40 -0.2(11)
S3 C37 B48 O6 -153.7(7)
S3 C37 B48 N10 91.8(9)
S3 C37 B48 O13 -27.4(11)
S4 C27 B53 O5 148.5(7)
S4 C27 B53 O9 21.1(11)
S4 C27 B53 N11 -96.5(9)
O6 C16 C20 N10 -14.5(10)
O8 C18 C29 N10 167.0(9)
N11 C21 C39 O5 13.1(10)
N11 C21 C39 O17 -169.0(9)
N11 C24 C34 O7 -165.1(8)
N11 C24 C34 O9 14.9(10)
O12 C16 C20 N10 169.0(9)
O13 C18 C29 N10 -11.4(10)
C16 O6 B48 N10 15.3(9)
C16 O6 B48 O13 123.6(8)
C16 O6 B48 C37 -109.9(9)
C18 O13 B48 O6 -91.0(9)
C18 O13 B48 N10 15.6(9)
C18 O13 B48 C37 143.2(8)
C19 C25 C26 Br1 -179.9(7)
C19 C25 C26 S4 1.0(11)
C19 C25 C41 C36 15.8(16)
C19 C27 B53 O5 -27.7(13)
C19 C27 B53 O9 -155.1(9)
C19 C27 B53 N11 87.3(12)
C20 N10 C29 C18 130.6(8)
C20 N10 B48 O6 -23.1(8)
C20 N10 B48 O13 -138.5(7)
C20 N10 B48 C37 97.3(9)
C21 N11 C24 C34 -132.2(8)
C21 N11 B53 O5 22.4(8)
C21 N11 B53 O9 138.0(7)
C21 N11 B53 C27 -98.7(9)
C22 C23 C36 C41 170.7(9)
C23 C22 C42 C43 171.4(10)
C23 C36 C41 C25 -178.3(9)
C24 N11 C21 C39 89.0(9)
C24 N11 B53 O5 -95.2(8)
C24 N11 B53 O9 20.3(8)
C24 N11 B53 C27 143.7(8)
C25 C19 C27 S4 0.5(11)
C25 C19 C27 B53 177.0(9)
C26 S4 C27 C19 0.1(7)
C26 S4 C27 B53 -176.9(7)
C26 C25 C41 C36 -165.1(10)
C27 S4 C26 Br1 -179.8(6)
C27 S4 C26 C25 -0.6(8)
C27 C19 C25 C26 -0.9(12)
C27 C19 C25 C41 178.3(10)
C28 N10 C20 C16 147.1(8)
C28 N10 C29 C18 -102.7(8)
C28 N10 B48 O6 -146.5(8)
C28 N10 B48 O13 98.1(8)
C28 N10 B48 C37 -26.1(12)
C29 N10 C20 C16 -87.4(9)
C29 N10 B48 O6 94.5(8)
C29 N10 B48 O13 -21.0(8)
C29 N10 B48 C37 -145.2(8)
C30 N11 C21 C39 -145.4(8)
C30 N11 C24 C34 102.1(8)
C30 N11 B53 O5 144.3(8)
C30 N11 B53 O9 -100.1(8)
C30 N11 B53 C27 23.2(12)
C32 C49 C54 C35 -179.9(11)
C33 S3 C37 C44 1.1(8)
C33 S3 C37 B48 172.9(8)
C33 C40 C44 C37 -1.1(13)
C33 C40 C46 C45 -130.5(12)
C34 O9 B53 O5 93.6(9)
C34 O9 B53 N11 -12.7(9)
C34 O9 B53 C27 -139.4(8)
C35 C45 C46 C40 -163.3(10)
C37 S3 C33 Br2 -178.2(6)
C37 S3 C33 C40 -1.8(8)
C39 O5 B53 O9 -123.0(9)
C39 O5 B53 N11 -15.8(10)
C39 O5 B53 C27 109.5(9)
C41 C25 C26 Br1 0.8(14)
C41 C25 C26 S4 -178.3(8)
C42 C22 C23 C36 -177.4(10)
C44 C37 B48 O6 16.4(14)
C44 C37 B48 N10 -98.2(12)
C44 C37 B48 O13 142.6(10)
C44 C40 C46 C45 58.9(16)
C45 C35 C54 C49 -168.4(11)
C46 C40 C44 C37 171.1(10)
B48 O6 C16 O12 174.8(9)
B48 O6 C16 C20 -1.7(11)
B48 N10 C20 C16 22.6(9)
B48 N10 C29 C18 19.2(9)
B48 O13 C18 O8 177.9(9)
B48 O13 C18 C29 -3.7(10)
B48 C37 C44 C40 -171.1(9)
B53 O5 C39 O17 -175.1(9)
B53 O5 C39 C21 2.9(11)
B53 O9 C34 O7 179.7(8)
B53 O9 C34 C24 -0.3(10)
B53 N11 C21 C39 -21.4(9)
B53 N11 C24 C34 -20.9(8)
C54 C35 C45 C46 177.3(10)
